data_4104588
loop_
_publ_author_name
'Meghan A. Dureen'
'Douglas W. Stephan'

_publ_section_title
;
 Terminal Alkyne Activation by Frustrated and Classical Lewis
 Acid/Phosphine Pairs
;
_journal_name_full 'Journal of the American Chemical Society'
_journal_page_first 8396
_journal_page_last 8397
_journal_paper_doi 10.1021/ja903650w
_journal_volume 131
_journal_year 2009
_chemical_formula_sum 'C53 H32 B Br F15 P'
_chemical_formula_weight 1075.48
_space_group_IT_number 2
_symmetry_cell_setting triclinic
_symmetry_space_group_name_Hall '-P 1'
_symmetry_space_group_name_H-M 'P -1'
_atom_sites_solution_hydrogens geom
_atom_sites_solution_primary direct
_atom_sites_solution_secondary difmap
_audit_creation_method SHELXL-97
_cell_angle_alpha 93.6020(10)
_cell_angle_beta 111.4250(10)
_cell_angle_gamma 111.947(2)
_cell_formula_units_Z 2
_cell_length_a 13.0438(5)
_cell_length_b 14.3208(5)
_cell_length_c 14.5274(5)
_cell_measurement_reflns_used 9967
_cell_measurement_temperature 150(2)
_cell_measurement_theta_max 27.58
_cell_measurement_theta_min 2.45
_cell_volume 2279.78(15)
_computing_cell_refinement 'Bruker SAINT'
_computing_data_collection 'Bruker APEX2'
_computing_data_reduction 'Bruker SAINT'
_computing_molecular_graphics 'Bruker SHELXTL'
_computing_publication_material 'Bruker SHELXTL'
_computing_structure_refinement 'SHELXL-97 (Sheldrick, 1997)'
_computing_structure_solution 'SHELXS-97 (Sheldrick, 1990)'
_diffrn_ambient_temperature 150(2)
_diffrn_measured_fraction_theta_full 0.991
_diffrn_measured_fraction_theta_max 0.991
_diffrn_measurement_device_type 'Bruker APEX-II CCD'
_diffrn_measurement_method '\f and \w scans'
_diffrn_radiation_monochromator graphite
_diffrn_radiation_source 'fine-focus sealed tube'
_diffrn_radiation_type MoK\a
_diffrn_radiation_wavelength 0.71073
_diffrn_reflns_av_R_equivalents 0.0414
_diffrn_reflns_av_sigmaI/netI 0.0513
_diffrn_reflns_limit_h_max 17
_diffrn_reflns_limit_h_min -17
_diffrn_reflns_limit_k_max 19
_diffrn_reflns_limit_k_min -19
_diffrn_reflns_limit_l_max 19
_diffrn_reflns_limit_l_min -19
_diffrn_reflns_number 41898
_diffrn_reflns_theta_full 28.92
_diffrn_reflns_theta_max 28.92
_diffrn_reflns_theta_min 1.55
_exptl_absorpt_coefficient_mu 1.037
_exptl_absorpt_correction_T_max 0.7458
_exptl_absorpt_correction_T_min 0.6700
_exptl_absorpt_correction_type multi-scan
_exptl_absorpt_process_details SADABS
_exptl_crystal_colour colourless
_exptl_crystal_density_diffrn 1.567
_exptl_crystal_description prism
_exptl_crystal_F_000 1080
_exptl_crystal_size_max 0.60
_exptl_crystal_size_mid 0.20
_exptl_crystal_size_min 0.20
_refine_diff_density_max 0.969
_refine_diff_density_min -1.128
_refine_diff_density_rms 0.068
_refine_ls_extinction_method none
_refine_ls_goodness_of_fit_ref 1.019
_refine_ls_hydrogen_treatment constr
_refine_ls_matrix_type full
_refine_ls_number_parameters 640
_refine_ls_number_reflns 11938
_refine_ls_number_restraints 0
_refine_ls_restrained_S_all 1.019
_refine_ls_R_factor_all 0.0757
_refine_ls_R_factor_gt 0.0473
_refine_ls_shift/su_max 0.000
_refine_ls_shift/su_mean 0.000
_refine_ls_structure_factor_coef Fsqd
_refine_ls_weighting_details 'calc w=1/[\s^2^(Fo^2^)+(0.0504P)^2^+1.7318P] where P=(Fo^2^+2Fc^2^)/3'
_refine_ls_weighting_scheme calc
_refine_ls_wR_factor_gt 0.1097
_refine_ls_wR_factor_ref 0.1222
_reflns_number_gt 8579
_reflns_number_total 11938
_reflns_threshold_expression >2sigma(I)
_cod_data_source_file ja903650w_si_002_3.cif
_cod_data_source_block (o-C6H4Me)3PC(Ph)=C(H)B(C6F5)3.(C6H5Br)
_cod_depositor_comments
;
The following automatic conversions were performed:

'_refine_ls_hydrogen_treatment' value 'constrained' was replaced with
the value 'constr' as specified in the replacement file
'src/cod-tools/trunk/data/replacement-values/replacement_values.lst'.

Automatic conversion script
Id: cif_fix_values 5376 2017-05-30 11:51:03Z andrius 
;
_cod_original_cell_volume 2279.78(14)
_cod_database_code 4104588

loop_
_symmetry_equiv_pos_as_xyz
'x, y, z'
'-x, -y, -z'

loop_
_atom_site_label
_atom_site_type_symbol
_atom_site_fract_x
_atom_site_fract_y
_atom_site_fract_z
_atom_site_U_iso_or_equiv
_atom_site_adp_type
_atom_site_occupancy
_atom_site_symmetry_multiplicity
_atom_site_calc_flag
_atom_site_refinement_flags
P1 P 0.46171(5) 0.81258(4) 0.23049(4) 0.01438(11) Uani 1 1 d .
B1 B 0.2249(2) 0.57938(18) 0.32606(17) 0.0154(4) Uani 1 1 d .
F1 F 0.33369(13) 0.45161(12) 0.45360(10) 0.0313(3) Uani 1 1 d .
F2 F 0.34823(16) 0.28414(13) 0.38398(13) 0.0444(4) Uani 1 1 d .
F3 F 0.26080(16) 0.20915(12) 0.18003(13) 0.0447(4) Uani 1 1 d .
F4 F 0.15939(13) 0.30897(11) 0.04774(11) 0.0333(3) Uani 1 1 d .
F5 F 0.14320(11) 0.47766(10) 0.11534(9) 0.0224(3) Uani 1 1 d .
F6 F 0.16812(11) 0.75781(10) 0.34698(10) 0.0260(3) Uani 1 1 d .
F7 F -0.03742(12) 0.77280(11) 0.24863(12) 0.0343(3) Uani 1 1 d .
F8 F -0.24179(12) 0.60330(11) 0.11780(11) 0.0317(3) Uani 1 1 d .
F9 F -0.23175(11) 0.41794(10) 0.09246(9) 0.0243(3) Uani 1 1 d .
F10 F -0.02759(11) 0.39980(9) 0.18741(9) 0.0207(3) Uani 1 1 d .
F11 F 0.41732(12) 0.76478(10) 0.50563(10) 0.0292(3) Uani 1 1 d .
F12 F 0.42256(13) 0.79119(11) 0.68987(10) 0.0336(3) Uani 1 1 d .
F13 F 0.25557(13) 0.64651(11) 0.73679(10) 0.0319(3) Uani 1 1 d .
F14 F 0.08716(12) 0.46726(11) 0.59527(10) 0.0290(3) Uani 1 1 d .
F15 F 0.07814(11) 0.44017(10) 0.40874(9) 0.0239(3) Uani 1 1 d .
C1 C 0.31835(18) 0.67681(16) 0.30039(14) 0.0155(4) Uani 1 1 d .
H1A H 0.3153 0.7403 0.3184 0.019 Uiso 1 1 calc R
C2 C 0.39833(17) 0.68675(16) 0.25956(14) 0.0146(4) Uani 1 1 d .
C3 C 0.44410(18) 0.61006(16) 0.23986(15) 0.0163(4) Uani 1 1 d .
C4 C 0.51482(19) 0.58209(18) 0.32148(16) 0.0202(4) Uani 1 1 d .
H4A H 0.5312 0.6106 0.3889 0.024 Uiso 1 1 calc R
C5 C 0.5613(2) 0.51314(19) 0.30519(18) 0.0270(5) Uani 1 1 d .
H5A H 0.6094 0.4948 0.3613 0.032 Uiso 1 1 calc R
C6 C 0.5377(2) 0.47086(19) 0.20704(18) 0.0275(5) Uani 1 1 d .
H6A H 0.5704 0.4242 0.1960 0.033 Uiso 1 1 calc R
C7 C 0.4665(2) 0.49682(18) 0.12501(17) 0.0231(5) Uani 1 1 d .
H7A H 0.4494 0.4672 0.0578 0.028 Uiso 1 1 calc R
C8 C 0.42007(18) 0.56602(16) 0.14131(16) 0.0181(4) Uani 1 1 d .
H8A H 0.3715 0.5836 0.0849 0.022 Uiso 1 1 calc R
C9 C 0.59517(18) 0.90237(17) 0.34053(15) 0.0178(4) Uani 1 1 d .
C10 C 0.6169(2) 0.87258(18) 0.43291(16) 0.0221(5) Uani 1 1 d .
H10A H 0.5651 0.8060 0.4349 0.027 Uiso 1 1 calc R
C11 C 0.7136(2) 0.9393(2) 0.52188(18) 0.0300(5) Uani 1 1 d .
H11A H 0.7290 0.9179 0.5843 0.036 Uiso 1 1 calc R
C12 C 0.7871(2) 1.0366(2) 0.5192(2) 0.0331(6) Uani 1 1 d .
H12A H 0.8514 1.0835 0.5802 0.040 Uiso 1 1 calc R
C13 C 0.7671(2) 1.06616(18) 0.4272(2) 0.0294(5) Uani 1 1 d .
H13A H 0.8192 1.1332 0.4266 0.035 Uiso 1 1 calc R
C14 C 0.67298(19) 1.00046(17) 0.33589(18) 0.0221(5) Uani 1 1 d .
C15 C 0.6615(2) 1.03786(19) 0.23956(19) 0.0284(5) Uani 1 1 d .
H15A H 0.7255 1.1079 0.2558 0.043 Uiso 1 1 calc R
H15B H 0.5815 1.0386 0.2070 0.043 Uiso 1 1 calc R
H15C H 0.6699 0.9913 0.1933 0.043 Uiso 1 1 calc R
C16 C 0.50428(19) 0.80455(16) 0.12550(15) 0.0176(4) Uani 1 1 d .
C17 C 0.4347(2) 0.81976(18) 0.03343(16) 0.0232(5) Uani 1 1 d .
H17A H 0.3667 0.8330 0.0273 0.028 Uiso 1 1 calc R
C18 C 0.4638(2) 0.8157(2) -0.04874(18) 0.0307(5) Uani 1 1 d .
H18A H 0.4159 0.8261 -0.1110 0.037 Uiso 1 1 calc R
C19 C 0.5628(3) 0.7964(2) -0.03993(19) 0.0339(6) Uani 1 1 d .
H19A H 0.5827 0.7928 -0.0963 0.041 Uiso 1 1 calc R
C20 C 0.6328(2) 0.78246(19) 0.05118(19) 0.0294(5) Uani 1 1 d .
H20A H 0.7005 0.7692 0.0561 0.035 Uiso 1 1 calc R
C21 C 0.6073(2) 0.78724(17) 0.13628(17) 0.0210(4) Uani 1 1 d .
C22 C 0.6935(2) 0.7770(2) 0.23349(18) 0.0263(5) Uani 1 1 d .
H22A H 0.7577 0.7655 0.2218 0.039 Uiso 1 1 calc R
H22B H 0.6487 0.7183 0.2559 0.039 Uiso 1 1 calc R
H22C H 0.7302 0.8406 0.2860 0.039 Uiso 1 1 calc R
C23 C 0.34977(18) 0.86550(16) 0.20096(15) 0.0165(4) Uani 1 1 d .
C24 C 0.3872(2) 0.96519(17) 0.25591(17) 0.0209(4) Uani 1 1 d .
H24A H 0.4682 1.0014 0.3068 0.025 Uiso 1 1 calc R
C25 C 0.3079(2) 1.01178(18) 0.23720(18) 0.0256(5) Uani 1 1 d .
H25A H 0.3352 1.0802 0.2736 0.031 Uiso 1 1 calc R
C26 C 0.1889(2) 0.9583(2) 0.16520(19) 0.0290(5) Uani 1 1 d .
H26A H 0.1341 0.9897 0.1520 0.035 Uiso 1 1 calc R
C27 C 0.1501(2) 0.85867(19) 0.11263(18) 0.0250(5) Uani 1 1 d .
H27A H 0.0678 0.8224 0.0643 0.030 Uiso 1 1 calc R
C28 C 0.22763(19) 0.80956(17) 0.12809(16) 0.0188(4) Uani 1 1 d .
C29 C 0.1754(2) 0.70084(18) 0.06714(17) 0.0237(5) Uani 1 1 d .
H29A H 0.0894 0.6791 0.0219 0.036 Uiso 1 1 calc R
H29B H 0.1822 0.6542 0.1133 0.036 Uiso 1 1 calc R
H29C H 0.2204 0.6985 0.0265 0.036 Uiso 1 1 calc R
C30 C 0.23048(18) 0.47149(16) 0.28834(15) 0.0162(4) Uani 1 1 d .
C31 C 0.2834(2) 0.41816(18) 0.35141(17) 0.0219(4) Uani 1 1 d .
C32 C 0.2936(2) 0.33101(19) 0.31755(19) 0.0280(5) Uani 1 1 d .
C33 C 0.2508(2) 0.29301(18) 0.2150(2) 0.0282(5) Uani 1 1 d .
C34 C 0.1989(2) 0.34349(17) 0.14839(17) 0.0233(5) Uani 1 1 d .
C35 C 0.19072(18) 0.43015(16) 0.18573(16) 0.0182(4) Uani 1 1 d .
C36 C 0.08803(18) 0.58013(16) 0.26578(15) 0.0160(4) Uani 1 1 d .
C37 C 0.07385(19) 0.67074(16) 0.27988(16) 0.0190(4) Uani 1 1 d .
C38 C -0.0333(2) 0.68087(17) 0.23137(18) 0.0227(5) Uani 1 1 d .
C39 C -0.13646(19) 0.59591(18) 0.16584(17) 0.0223(5) Uani 1 1 d .
C40 C -0.13022(18) 0.50256(17) 0.15282(15) 0.0184(4) Uani 1 1 d .
C41 C -0.02085(18) 0.49639(16) 0.20252(15) 0.0160(4) Uani 1 1 d .
C42 C 0.24649(18) 0.60056(16) 0.44607(15) 0.0166(4) Uani 1 1 d .
C43 C 0.33152(19) 0.68763(17) 0.52243(16) 0.0196(4) Uani 1 1 d .
C44 C 0.3364(2) 0.70435(17) 0.61913(16) 0.0217(4) Uani 1 1 d .
C45 C 0.2526(2) 0.63104(18) 0.64360(15) 0.0216(5) Uani 1 1 d .
C46 C 0.16721(19) 0.54142(17) 0.57182(16) 0.0204(4) Uani 1 1 d .
C47 C 0.16545(18) 0.52887(16) 0.47631(15) 0.0179(4) Uani 1 1 d .
C49 C -0.0102(2) 0.0426(2) 0.3147(3) 0.0426(7) Uani 1 1 d .
H49A H 0.0082 0.0030 0.3631 0.051 Uiso 1 1 calc R
C50 C -0.0652(3) -0.0017(2) 0.2125(3) 0.0431(7) Uani 1 1 d .
H50A H -0.0838 -0.0722 0.1900 0.052 Uiso 1 1 calc R
C51 C -0.0942(3) 0.0562(2) 0.1414(2) 0.0410(7) Uani 1 1 d .
H51A H -0.1318 0.0256 0.0707 0.049 Uiso 1 1 calc R
C52 C -0.0678(3) 0.1570(2) 0.1747(2) 0.0445(7) Uani 1 1 d .
H52A H -0.0889 0.1961 0.1265 0.053 Uiso 1 1 calc R
C53 C -0.0108(3) 0.2039(2) 0.2776(2) 0.0390(6) Uani 1 1 d .
H53A H 0.0078 0.2744 0.3000 0.047 Uiso 1 1 calc R
C54 C 0.0182(2) 0.1461(2) 0.3463(2) 0.0371(6) Uani 1 1 d .
Br1 Br 0.09909(3) 0.20955(3) 0.48713(3) 0.05668(11) Uani 1 1 d .

loop_
_atom_site_aniso_label
_atom_site_aniso_U_11
_atom_site_aniso_U_22
_atom_site_aniso_U_33
_atom_site_aniso_U_23
_atom_site_aniso_U_13
_atom_site_aniso_U_12
P1 0.0152(2) 0.0148(3) 0.0143(2) 0.0036(2) 0.0065(2) 0.0073(2)
B1 0.0170(11) 0.0160(11) 0.0150(10) 0.0039(9) 0.0070(9) 0.0087(9)
F1 0.0419(8) 0.0416(9) 0.0217(7) 0.0130(6) 0.0115(6) 0.0301(7)
F2 0.0648(11) 0.0463(10) 0.0519(10) 0.0299(8) 0.0300(9) 0.0457(9)
F3 0.0663(11) 0.0282(8) 0.0614(11) 0.0100(8) 0.0366(9) 0.0329(8)
F4 0.0416(8) 0.0283(8) 0.0297(7) -0.0041(6) 0.0170(7) 0.0142(7)
F5 0.0280(7) 0.0239(7) 0.0173(6) 0.0049(5) 0.0083(5) 0.0144(6)
F6 0.0203(6) 0.0178(7) 0.0353(7) -0.0045(6) 0.0087(6) 0.0081(5)
F7 0.0288(7) 0.0244(7) 0.0529(9) 0.0034(7) 0.0141(7) 0.0186(6)
F8 0.0224(7) 0.0392(9) 0.0343(8) 0.0064(6) 0.0054(6) 0.0208(6)
F9 0.0173(6) 0.0266(7) 0.0203(6) -0.0005(5) 0.0034(5) 0.0057(5)
F10 0.0207(6) 0.0149(6) 0.0234(6) 0.0024(5) 0.0064(5) 0.0075(5)
F11 0.0279(7) 0.0247(7) 0.0244(7) 0.0016(6) 0.0133(6) -0.0010(6)
F12 0.0365(8) 0.0292(8) 0.0209(7) -0.0052(6) 0.0105(6) 0.0028(6)
F13 0.0397(8) 0.0397(9) 0.0179(6) 0.0042(6) 0.0169(6) 0.0143(7)
F14 0.0288(7) 0.0324(8) 0.0278(7) 0.0112(6) 0.0187(6) 0.0077(6)
F15 0.0233(6) 0.0187(7) 0.0225(6) 0.0012(5) 0.0100(5) 0.0018(5)
C1 0.0173(9) 0.0150(10) 0.0133(9) 0.0021(8) 0.0046(8) 0.0077(8)
C2 0.0147(9) 0.0152(10) 0.0117(9) 0.0027(8) 0.0031(7) 0.0067(8)
C3 0.0148(9) 0.0163(10) 0.0190(10) 0.0046(8) 0.0083(8) 0.0065(8)
C4 0.0223(10) 0.0255(12) 0.0170(10) 0.0063(9) 0.0093(8) 0.0132(9)
C5 0.0295(12) 0.0322(13) 0.0279(12) 0.0121(10) 0.0111(10) 0.0223(11)
C6 0.0295(12) 0.0294(13) 0.0333(13) 0.0069(10) 0.0155(10) 0.0204(11)
C7 0.0270(11) 0.0217(12) 0.0245(11) 0.0030(9) 0.0144(9) 0.0114(10)
C8 0.0175(10) 0.0180(11) 0.0186(10) 0.0047(8) 0.0076(8) 0.0075(8)
C9 0.0148(9) 0.0195(11) 0.0179(10) 0.0013(8) 0.0050(8) 0.0082(8)
C10 0.0211(10) 0.0244(12) 0.0198(10) 0.0019(9) 0.0075(9) 0.0102(9)
C11 0.0287(12) 0.0372(15) 0.0188(11) -0.0001(10) 0.0039(9) 0.0156(11)
C12 0.0271(12) 0.0271(13) 0.0312(13) -0.0081(11) 0.0004(10) 0.0114(11)
C13 0.0217(11) 0.0172(12) 0.0410(14) -0.0008(10) 0.0072(10) 0.0070(9)
C14 0.0185(10) 0.0184(11) 0.0302(12) 0.0033(9) 0.0102(9) 0.0090(9)
C15 0.0285(12) 0.0198(12) 0.0371(13) 0.0095(10) 0.0163(11) 0.0077(10)
C16 0.0206(10) 0.0162(10) 0.0178(10) 0.0042(8) 0.0104(8) 0.0073(8)
C17 0.0276(11) 0.0217(12) 0.0197(10) 0.0055(9) 0.0099(9) 0.0096(10)
C18 0.0391(14) 0.0312(14) 0.0212(11) 0.0082(10) 0.0145(10) 0.0121(11)
C19 0.0472(15) 0.0320(14) 0.0282(13) 0.0068(11) 0.0268(12) 0.0121(12)
C20 0.0323(13) 0.0270(13) 0.0357(13) 0.0042(11) 0.0231(11) 0.0116(11)
C21 0.0224(10) 0.0188(11) 0.0241(11) 0.0041(9) 0.0137(9) 0.0072(9)
C22 0.0219(11) 0.0318(13) 0.0308(12) 0.0082(10) 0.0137(10) 0.0145(10)
C23 0.0199(10) 0.0185(10) 0.0174(9) 0.0095(8) 0.0103(8) 0.0114(8)
C24 0.0215(10) 0.0189(11) 0.0231(11) 0.0053(9) 0.0098(9) 0.0088(9)
C25 0.0288(12) 0.0198(12) 0.0344(13) 0.0046(10) 0.0160(10) 0.0141(10)
C26 0.0279(12) 0.0319(14) 0.0381(14) 0.0125(11) 0.0149(11) 0.0220(11)
C27 0.0205(11) 0.0283(13) 0.0269(12) 0.0085(10) 0.0077(9) 0.0130(10)
C28 0.0214(10) 0.0208(11) 0.0179(10) 0.0073(8) 0.0092(8) 0.0112(9)
C29 0.0223(11) 0.0220(11) 0.0201(10) 0.0018(9) 0.0021(9) 0.0098(9)
C30 0.0155(9) 0.0143(10) 0.0207(10) 0.0047(8) 0.0095(8) 0.0064(8)
C31 0.0251(11) 0.0231(12) 0.0235(11) 0.0090(9) 0.0132(9) 0.0130(9)
C32 0.0336(13) 0.0269(13) 0.0385(13) 0.0180(11) 0.0207(11) 0.0210(11)
C33 0.0355(13) 0.0159(11) 0.0424(14) 0.0062(10) 0.0233(12) 0.0136(10)
C34 0.0259(11) 0.0180(11) 0.0263(11) -0.0001(9) 0.0143(9) 0.0073(9)
C35 0.0184(10) 0.0168(10) 0.0209(10) 0.0051(8) 0.0095(8) 0.0078(8)
C36 0.0183(10) 0.0188(10) 0.0148(9) 0.0053(8) 0.0086(8) 0.0099(8)
C37 0.0172(10) 0.0168(11) 0.0205(10) 0.0008(8) 0.0078(8) 0.0055(8)
C38 0.0266(11) 0.0198(11) 0.0299(12) 0.0056(9) 0.0149(10) 0.0153(9)
C39 0.0192(10) 0.0308(13) 0.0224(11) 0.0084(9) 0.0088(9) 0.0157(10)
C40 0.0178(10) 0.0210(11) 0.0144(9) 0.0025(8) 0.0067(8) 0.0064(9)
C41 0.0200(10) 0.0156(10) 0.0152(9) 0.0046(8) 0.0084(8) 0.0092(8)
C42 0.0187(10) 0.0187(10) 0.0165(9) 0.0053(8) 0.0081(8) 0.0110(8)
C43 0.0190(10) 0.0202(11) 0.0221(10) 0.0070(9) 0.0110(9) 0.0083(9)
C44 0.0222(11) 0.0208(11) 0.0168(10) -0.0011(8) 0.0058(8) 0.0069(9)
C45 0.0262(11) 0.0294(12) 0.0141(10) 0.0046(9) 0.0100(9) 0.0156(10)
C46 0.0204(10) 0.0235(11) 0.0230(11) 0.0104(9) 0.0127(9) 0.0108(9)
C47 0.0162(9) 0.0189(11) 0.0175(10) 0.0033(8) 0.0059(8) 0.0077(8)
C49 0.0317(14) 0.0338(16) 0.066(2) 0.0252(15) 0.0191(14) 0.0170(12)
C50 0.0363(15) 0.0277(15) 0.070(2) 0.0131(14) 0.0258(15) 0.0142(12)
C51 0.0382(15) 0.0369(16) 0.0464(16) 0.0037(13) 0.0237(13) 0.0098(13)
C52 0.0499(17) 0.0371(16) 0.0540(18) 0.0253(14) 0.0277(15) 0.0181(14)
C53 0.0399(15) 0.0263(14) 0.0525(17) 0.0137(13) 0.0223(14) 0.0124(12)
C54 0.0227(12) 0.0381(15) 0.0484(16) 0.0134(13) 0.0137(12) 0.0116(11)
Br1 0.04092(18) 0.0648(2) 0.0486(2) 0.01014(16) 0.00615(14) 0.01928(16)

loop_
_atom_type_symbol
_atom_type_description
_atom_type_scat_dispersion_real
_atom_type_scat_dispersion_imag
_atom_type_scat_source
C C 0.0033 0.0016 'International Tables Vol C Tables 4.2.6.8 and 6.1.1.4'
H H 0.0000 0.0000 'International Tables Vol C Tables 4.2.6.8 and 6.1.1.4'
B B 0.0013 0.0007 'International Tables Vol C Tables 4.2.6.8 and 6.1.1.4'
F F 0.0171 0.0103 'International Tables Vol C Tables 4.2.6.8 and 6.1.1.4'
P P 0.1023 0.0942 'International Tables Vol C Tables 4.2.6.8 and 6.1.1.4'
Br Br -0.2901 2.4595 'International Tables Vol C Tables 4.2.6.8 and 6.1.1.4'

loop_
_geom_angle_atom_site_label_1
_geom_angle_atom_site_label_2
_geom_angle_atom_site_label_3
_geom_angle
C9 P1 C16 108.31(10)
C9 P1 C23 106.99(10)
C16 P1 C23 109.87(9)
C9 P1 C2 110.34(9)
C16 P1 C2 112.56(9)
C23 P1 C2 108.63(9)
C1 B1 C30 110.20(16)
C1 B1 C42 112.85(17)
C30 B1 C42 113.01(17)
C1 B1 C36 104.35(16)
C30 B1 C36 113.83(16)
C42 B1 C36 102.11(15)
C2 C1 B1 134.28(19)
C1 C2 C3 127.92(19)
C1 C2 P1 114.82(15)
C3 C2 P1 117.20(14)
C4 C3 C8 118.55(19)
C4 C3 C2 119.70(18)
C8 C3 C2 121.75(18)
C5 C4 C3 120.7(2)
C4 C5 C6 120.1(2)
C5 C6 C7 120.0(2)
C8 C7 C6 120.0(2)
C7 C8 C3 120.71(19)
C10 C9 C14 120.4(2)
C10 C9 P1 117.02(16)
C14 C9 P1 122.55(16)
C11 C10 C9 120.6(2)
C12 C11 C10 119.6(2)
C11 C12 C13 120.1(2)
C12 C13 C14 122.0(2)
C13 C14 C9 117.2(2)
C13 C14 C15 118.2(2)
C9 C14 C15 124.6(2)
C17 C16 C21 120.12(19)
C17 C16 P1 118.31(16)
C21 C16 P1 121.53(16)
C18 C17 C16 120.8(2)
C17 C18 C19 119.7(2)
C18 C19 C20 119.8(2)
C19 C20 C21 122.2(2)
C20 C21 C16 117.3(2)
C20 C21 C22 117.9(2)
C16 C21 C22 124.77(19)
C24 C23 C28 119.63(19)
C24 C23 P1 117.35(16)
C28 C23 P1 123.00(16)
C25 C24 C23 121.0(2)
C26 C25 C24 119.7(2)
C27 C26 C25 119.6(2)
C26 C27 C28 122.4(2)
C27 C28 C23 117.5(2)
C27 C28 C29 117.83(19)
C23 C28 C29 124.65(19)
C31 C30 C35 113.07(19)
C31 C30 B1 125.55(18)
C35 C30 B1 121.11(18)
F1 C31 C32 114.70(19)
F1 C31 C30 120.88(19)
C32 C31 C30 124.4(2)
F2 C32 C33 119.3(2)
F2 C32 C31 120.9(2)
C33 C32 C31 119.7(2)
F3 C33 C32 121.0(2)
F3 C33 C34 120.3(2)
C32 C33 C34 118.7(2)
F4 C34 C33 119.5(2)
F4 C34 C35 121.0(2)
C33 C34 C35 119.5(2)
F5 C35 C34 115.71(18)
F5 C35 C30 119.66(18)
C34 C35 C30 124.6(2)
C37 C36 C41 112.53(18)
C37 C36 B1 120.23(18)
C41 C36 B1 127.19(18)
F6 C37 C38 114.50(18)
F6 C37 C36 120.52(18)
C38 C37 C36 125.0(2)
F7 C38 C39 120.00(19)
F7 C38 C37 120.6(2)
C39 C38 C37 119.4(2)
F8 C39 C40 120.7(2)
F8 C39 C38 120.8(2)
C40 C39 C38 118.51(19)
F9 C40 C39 119.11(18)
F9 C40 C41 120.93(19)
C39 C40 C41 119.96(19)
F10 C41 C40 114.39(18)
F10 C41 C36 121.14(17)
C40 C41 C36 124.44(19)
C43 C42 C47 113.19(18)
C43 C42 B1 127.55(18)
C47 C42 B1 119.00(18)
F11 C43 C42 120.66(18)
F11 C43 C44 115.07(19)
C42 C43 C44 124.3(2)
F12 C44 C45 119.55(19)
F12 C44 C43 120.9(2)
C45 C44 C43 119.6(2)
F13 C45 C46 120.6(2)
F13 C45 C44 120.3(2)
C46 C45 C44 119.11(19)
F14 C46 C45 120.06(19)
F14 C46 C47 120.9(2)
C45 C46 C47 119.05(19)
F15 C47 C46 116.23(18)
F15 C47 C42 119.02(18)
C46 C47 C42 124.8(2)
C50 C49 C54 119.1(3)
C49 C50 C51 120.4(3)
C52 C51 C50 119.2(3)
C51 C52 C53 121.4(3)
C54 C53 C52 118.5(3)
C53 C54 C49 121.3(3)
C53 C54 Br1 119.2(2)
C49 C54 Br1 119.5(2)

loop_
_geom_bond_atom_site_label_1
_geom_bond_atom_site_label_2
_geom_bond_distance
P1 C9 1.810(2)
P1 C16 1.814(2)
P1 C23 1.817(2)
P1 C2 1.829(2)
B1 C1 1.642(3)
B1 C30 1.643(3)
B1 C42 1.650(3)
B1 C36 1.682(3)
F1 C31 1.352(3)
F2 C32 1.351(3)
F3 C33 1.344(3)
F4 C34 1.348(3)
F5 C35 1.354(2)
F6 C37 1.357(2)
F7 C38 1.349(3)
F8 C39 1.343(2)
F9 C40 1.345(2)
F10 C41 1.351(2)
F11 C43 1.357(2)
F12 C44 1.348(3)
F13 C45 1.342(2)
F14 C46 1.346(2)
F15 C47 1.349(2)
C1 C2 1.346(3)
C2 C3 1.490(3)
C3 C4 1.398(3)
C3 C8 1.399(3)
C4 C5 1.387(3)
C5 C6 1.388(3)
C6 C7 1.388(3)
C7 C8 1.388(3)
C9 C10 1.396(3)
C9 C14 1.416(3)
C10 C11 1.388(3)
C11 C12 1.378(4)
C12 C13 1.390(4)
C13 C14 1.394(3)
C14 C15 1.506(3)
C16 C17 1.399(3)
C16 C21 1.411(3)
C17 C18 1.382(3)
C18 C19 1.382(4)
C19 C20 1.383(4)
C20 C21 1.396(3)
C21 C22 1.507(3)
C23 C24 1.402(3)
C23 C28 1.417(3)
C24 C25 1.386(3)
C25 C26 1.384(3)
C26 C27 1.384(3)
C27 C28 1.397(3)
C28 C29 1.505(3)
C30 C31 1.385(3)
C30 C35 1.391(3)
C31 C32 1.383(3)
C32 C33 1.375(4)
C33 C34 1.376(3)
C34 C35 1.379(3)
C36 C37 1.390(3)
C36 C41 1.391(3)
C37 C38 1.384(3)
C38 C39 1.376(3)
C39 C40 1.375(3)
C40 C41 1.383(3)
C42 C43 1.382(3)
C42 C47 1.396(3)
C43 C44 1.384(3)
C44 C45 1.377(3)
C45 C46 1.375(3)
C46 C47 1.379(3)
C49 C50 1.373(4)
C49 C54 1.388(4)
C50 C51 1.398(4)
C51 C52 1.363(4)
C52 C53 1.388(4)
C53 C54 1.373(4)
C54 Br1 1.896(3)
